data_1505596
loop_
_publ_author_name
'Su, Shun'
'Porco, Jr, John A'

_publ_section_title
;
 1,2-dihydroisoquinolines as templates for cascade reactions to access
 isoquinoline alkaloid frameworks.
;
_journal_issue 24
_journal_name_full 'Organic letters'
_journal_page_first 4983
_journal_page_last 4986
_journal_paper_doi 10.1021/ol702176h
_journal_volume 9
_journal_year 2007
_chemical_absolute_configuration ad
_chemical_formula_moiety 'C22 H18 Br N O6'
_chemical_formula_sum 'C22 H18 Br N O6'
_chemical_formula_weight 472.28
_chemical_name_systematic
; 
 ? 
;
_space_group_IT_number 19
_symmetry_cell_setting orthorhombic
_symmetry_space_group_name_Hall 'P 2ac 2ab'
_symmetry_space_group_name_H-M 'P 21 21 21'
_atom_sites_solution_hydrogens calc
_atom_sites_solution_primary direct
_atom_sites_solution_secondary difmap
_audit_creation_method SHELXL-97
_cell_angle_alpha 90.00
_cell_angle_beta 90.00
_cell_angle_gamma 90.00
_cell_formula_units_Z 4
_cell_length_a 8.4962(16)
_cell_length_b 9.3365(18)
_cell_length_c 23.868(4)
_cell_measurement_reflns_used 1014
_cell_measurement_temperature 173(2)
_cell_measurement_theta_max 14.90
_cell_measurement_theta_min 2.34
_cell_volume 1893.3(6)
_computing_cell_refinement 'Bruker SAINT+'
_computing_data_collection 'Bruker APEX2'
_computing_data_reduction 'Bruker SAINT+'
_computing_molecular_graphics 'Bruker SHELXTL'
_computing_publication_material 'Bruker SHELXTL'
_computing_structure_refinement 'SHELXL-97 (Sheldrick, 1997)'
_computing_structure_solution 'SHELXS-97 (Sheldrick, 1990)'
_diffrn_ambient_temperature 173(2)
_diffrn_measured_fraction_theta_full 0.978
_diffrn_measured_fraction_theta_max 0.978
_diffrn_measurement_device_type 'Bruker X8 APEX II diffractometer'
_diffrn_measurement_method 'phi and omega scans'
_diffrn_radiation_monochromator graphite
_diffrn_radiation_source 'fine-focus sealed tube'
_diffrn_radiation_type MoK\a
_diffrn_radiation_wavelength 0.71073
_diffrn_reflns_av_R_equivalents 0.0873
_diffrn_reflns_av_sigmaI/netI 0.1821
_diffrn_reflns_limit_h_max 10
_diffrn_reflns_limit_h_min -10
_diffrn_reflns_limit_k_max 11
_diffrn_reflns_limit_k_min -11
_diffrn_reflns_limit_l_max 28
_diffrn_reflns_limit_l_min -25
_diffrn_reflns_number 14511
_diffrn_reflns_theta_full 26.39
_diffrn_reflns_theta_max 26.39
_diffrn_reflns_theta_min 1.71
_exptl_absorpt_coefficient_mu 2.214
_exptl_absorpt_correction_T_max 0.8090
_exptl_absorpt_correction_T_min 0.4713
_exptl_absorpt_correction_type multi-scan
_exptl_absorpt_process_details SADABS
_exptl_crystal_colour colorless
_exptl_crystal_density_diffrn 1.657
_exptl_crystal_density_method 'not measured'
_exptl_crystal_description rod
_exptl_crystal_F_000 960
_exptl_crystal_size_max 0.40
_exptl_crystal_size_mid 0.15
_exptl_crystal_size_min 0.10
_refine_diff_density_max 0.568
_refine_diff_density_min -0.814
_refine_diff_density_rms 0.086
_refine_ls_abs_structure_details 'Flack H D (1983), Acta Cryst. A39, 876-881'
_refine_ls_abs_structure_Flack -0.009(12)
_refine_ls_extinction_coef 0.0135(4)
_refine_ls_extinction_expression Fc^*^=kFc[1+0.001xFc^2^\l^3^/sin(2\q)]^-1/4^
_refine_ls_extinction_method SHELXL
_refine_ls_goodness_of_fit_ref 0.828
_refine_ls_hydrogen_treatment riding
_refine_ls_matrix_type full
_refine_ls_number_parameters 274
_refine_ls_number_reflns 3724
_refine_ls_number_restraints 0
_refine_ls_restrained_S_all 0.828
_refine_ls_R_factor_all 0.1035
_refine_ls_R_factor_gt 0.0465
_refine_ls_shift/su_max 0.028
_refine_ls_shift/su_mean 0.007
_refine_ls_structure_factor_coef Fsqd
_refine_ls_weighting_details 'calc w=1/[\s^2^(Fo^2^)+(0.0422P)^2^+0.0000P] where P=(Fo^2^+2Fc^2^)/3'
_refine_ls_weighting_scheme calc
_refine_ls_wR_factor_gt 0.0831
_refine_ls_wR_factor_ref 0.0897
_reflns_number_gt 2019
_reflns_number_total 3724
_reflns_threshold_expression >2sigma(I)
_cod_data_source_file ol702176h-file007.cif
_cod_data_source_block porco69a
_cod_depositor_comments
;
The following automatic conversions were performed:

'_symmetry_cell_setting' value 'Orthorhombic' changed to
'orthorhombic' according to
/home/saulius/struct/CIF-dictionaries/cif_core.dic dictionary named
'cif_core.dic' version 2.4.1 from 2010-06-29.

Automatic conversion script
Id: cif_fix_values 1715 2011-07-08 13:25:40Z adriana 
;
_cod_original_sg_symbol_H-M P2(1)2(1)2(1)
_cod_database_code 1505596

loop_
_symmetry_equiv_pos_as_xyz
'x, y, z'
'-x+1/2, -y, z+1/2'
'-x, y+1/2, -z+1/2'
'x+1/2, -y+1/2, -z'

loop_
_atom_site_label
_atom_site_type_symbol
_atom_site_fract_x
_atom_site_fract_y
_atom_site_fract_z
_atom_site_U_iso_or_equiv
_atom_site_adp_type
_atom_site_occupancy
_atom_site_symmetry_multiplicity
_atom_site_calc_flag
_atom_site_refinement_flags
Br1 Br 0.33635(4) 0.83557(4) 0.161500(17) 0.03678(10) Uani 1 1 d .
O1 O 0.4503(3) 0.2114(2) 0.14584(10) 0.0346(8) Uani 1 1 d .
O2 O 0.3922(3) 0.2326(2) 0.23956(10) 0.0321(8) Uani 1 1 d .
O3 O -0.0851(2) 0.6726(2) 0.21017(9) 0.0266(7) Uani 1 1 d .
O4 O -0.1678(3) 0.4454(2) 0.20042(10) 0.0378(7) Uani 1 1 d .
O5 O 0.0588(3) 0.4294(2) 0.02668(10) 0.0387(8) Uani 1 1 d .
O6 O -0.2024(3) 0.4831(3) 0.03010(10) 0.0404(8) Uani 1 1 d .
N1 N -0.0334(3) 0.6153(3) 0.08097(11) 0.0280(9) Uani 1 1 d .
C1 C -0.1741(4) 0.7025(3) 0.09582(14) 0.0329(11) Uani 1 1 d .
H1A H -0.2406 0.7073 0.0613 0.039 Uiso 1 1 calc R
C2 C -0.1308(4) 0.8531(4) 0.10982(13) 0.0259(10) Uani 1 1 d .
C3 C -0.2371(5) 0.9647(4) 0.09798(15) 0.0345(12) Uani 1 1 d .
H3A H -0.3355 0.9425 0.0812 0.041 Uiso 1 1 calc R
C4 C -0.2023(5) 1.1037(4) 0.11003(16) 0.0407(13) Uani 1 1 d .
H4A H -0.2747 1.1774 0.1007 0.049 Uiso 1 1 calc R
C5 C -0.0613(4) 1.1375(4) 0.13596(15) 0.0385(12) Uani 1 1 d .
H5A H -0.0374 1.2343 0.1448 0.046 Uiso 1 1 calc R
C6 C 0.0441(4) 1.0309(4) 0.14887(15) 0.0345(12) Uani 1 1 d .
H6A H 0.1394 1.0547 0.1675 0.041 Uiso 1 1 calc R
C7 C 0.0141(5) 0.8909(4) 0.13537(15) 0.0337(12) Uani 1 1 d .
C8 C 0.1198(4) 0.7664(3) 0.14746(14) 0.0248(11) Uani 1 1 d .
C9 C 0.1329(4) 0.6535(4) 0.10068(13) 0.0259(10) Uani 1 1 d .
C10 C 0.2001(4) 0.5287(4) 0.13393(14) 0.0225(10) Uani 1 1 d .
C11 C 0.2974(4) 0.4171(4) 0.11309(15) 0.0298(11) Uani 1 1 d .
H11A H 0.3207 0.4047 0.0745 0.036 Uiso 1 1 calc R
C12 C 0.3545(4) 0.3292(3) 0.15430(15) 0.0273(9) Uani 1 1 d .
C13 C 0.5068(4) 0.1793(4) 0.20054(14) 0.0336(11) Uani 1 1 d .
H13A H 0.6098 0.2261 0.2069 0.040 Uiso 1 1 calc R
H13B H 0.5199 0.0746 0.2051 0.040 Uiso 1 1 calc R
C14 C 0.3181(4) 0.3434(4) 0.20983(14) 0.0235(9) Uani 1 1 d .
C15 C 0.2231(4) 0.4460(3) 0.23047(15) 0.0221(10) Uani 1 1 d .
H15A H 0.1966 0.4539 0.2690 0.027 Uiso 1 1 calc R
C16 C 0.1678(4) 0.5391(3) 0.18970(14) 0.0211(10) Uani 1 1 d .
C17 C 0.0835(4) 0.6821(4) 0.20153(15) 0.0256(10) Uani 1 1 d .
H17A H 0.1337 0.7307 0.2343 0.031 Uiso 1 1 calc R
C18 C -0.1720(5) 0.5660(4) 0.18536(14) 0.0255(10) Uani 1 1 d .
C19 C -0.2729(4) 0.6240(4) 0.14036(15) 0.0321(12) Uani 1 1 d .
H19A H -0.3505 0.6912 0.1567 0.039 Uiso 1 1 calc R
H19B H -0.3316 0.5446 0.1224 0.039 Uiso 1 1 calc R
C20 C -0.0479(5) 0.5042(4) 0.04491(16) 0.0402(13) Uani 1 1 d .
C21 C -0.2263(5) 0.3749(4) -0.01110(16) 0.0475(14) Uani 1 1 d .
H21A H -0.1881 0.4090 -0.0475 0.071 Uiso 1 1 calc R
H21B H -0.3388 0.3528 -0.0138 0.071 Uiso 1 1 calc R
H21C H -0.1684 0.2883 -0.0004 0.071 Uiso 1 1 calc R
C22 C 0.2273(4) 0.7008(4) 0.04884(15) 0.0362(12) Uani 1 1 d .
H22A H 0.3368 0.7189 0.0596 0.054 Uiso 1 1 calc R
H22B H 0.1812 0.7885 0.0334 0.054 Uiso 1 1 calc R
H22C H 0.2241 0.6249 0.0205 0.054 Uiso 1 1 calc R

loop_
_atom_site_aniso_label
_atom_site_aniso_U_11
_atom_site_aniso_U_22
_atom_site_aniso_U_33
_atom_site_aniso_U_23
_atom_site_aniso_U_13
_atom_site_aniso_U_12
Br1 0.02020(17) 0.03535(19) 0.0548(2) -0.0031(2) 0.0018(2) -0.0023(2)
O1 0.0266(14) 0.0306(15) 0.0467(18) -0.0037(12) 0.0011(13) 0.0078(12)
O2 0.0187(14) 0.0346(14) 0.0430(16) 0.0077(13) 0.0023(13) 0.0064(12)
O3 0.0164(12) 0.0244(12) 0.0390(15) 0.0042(14) -0.0009(11) -0.0017(13)
O4 0.0251(14) 0.0323(14) 0.0560(17) 0.0019(13) 0.0036(15) -0.0022(15)
O5 0.0404(17) 0.0308(15) 0.0449(17) -0.0103(14) 0.0049(14) 0.0096(14)
O6 0.0345(18) 0.0395(15) 0.0470(17) -0.0093(14) -0.0210(14) 0.0003(14)
N1 0.0173(17) 0.0319(18) 0.0348(19) -0.0145(15) -0.0016(15) 0.0047(14)
C1 0.023(2) 0.043(2) 0.032(2) -0.0035(19) -0.017(2) 0.014(2)
C2 0.029(2) 0.028(2) 0.021(2) 0.0079(19) 0.0037(17) 0.002(2)
C3 0.031(2) 0.040(3) 0.033(3) 0.004(2) -0.005(2) 0.006(2)
C4 0.035(3) 0.043(2) 0.044(3) 0.008(2) 0.007(2) 0.015(2)
C5 0.045(3) 0.023(2) 0.048(3) 0.004(2) 0.016(2) 0.003(2)
C6 0.0186(19) 0.027(2) 0.058(3) 0.000(2) 0.009(2) 0.0008(18)
C7 0.029(2) 0.030(2) 0.042(2) -0.0048(19) 0.000(2) 0.0008(19)
C8 0.0129(19) 0.0217(18) 0.040(3) -0.0026(18) -0.0039(18) -0.0070(16)
C9 0.024(2) 0.032(2) 0.021(2) -0.014(2) -0.0022(17) -0.005(2)
C10 0.017(2) 0.024(2) 0.026(2) 0.0068(18) -0.0009(17) 0.0043(17)
C11 0.027(2) 0.034(2) 0.029(2) -0.009(2) -0.0043(19) -0.0053(19)
C12 0.0143(17) 0.0173(16) 0.050(2) 0.003(2) 0.000(2) -0.0011(19)
C13 0.027(2) 0.039(2) 0.035(2) -0.005(2) -0.002(2) 0.000(2)
C14 0.0176(19) 0.0224(18) 0.031(2) 0.009(2) -0.0068(18) -0.011(2)
C15 0.017(2) 0.023(2) 0.027(2) 0.0046(19) 0.0023(18) 0.0000(17)
C16 0.0121(18) 0.0244(19) 0.027(2) 0.0004(18) -0.004(2) -0.002(2)
C17 0.0104(18) 0.031(2) 0.036(2) -0.005(2) -0.0025(17) 0.0028(19)
C18 0.026(2) 0.0162(19) 0.034(2) 0.0059(17) 0.005(2) 0.000(2)
C19 0.026(2) 0.034(2) 0.036(2) -0.012(2) 0.0032(19) -0.0030(18)
C20 0.056(3) 0.030(2) 0.035(3) 0.003(2) -0.012(2) 0.001(2)
C21 0.053(3) 0.037(3) 0.052(3) -0.019(2) -0.019(2) -0.001(2)
C22 0.032(2) 0.038(3) 0.039(3) 0.010(2) 0.008(2) 0.000(2)

loop_
_atom_type_symbol
_atom_type_description
_atom_type_scat_dispersion_real
_atom_type_scat_dispersion_imag
_atom_type_scat_source
C C 0.0033 0.0016 'International Tables Vol C Tables 4.2.6.8 and 6.1.1.4'
H H 0.0000 0.0000 'International Tables Vol C Tables 4.2.6.8 and 6.1.1.4'
N N 0.0061 0.0033 'International Tables Vol C Tables 4.2.6.8 and 6.1.1.4'
O O 0.0106 0.0060 'International Tables Vol C Tables 4.2.6.8 and 6.1.1.4'
Br Br -0.2901 2.4595 'International Tables Vol C Tables 4.2.6.8 and 6.1.1.4'

loop_
_geom_angle_atom_site_label_1
_geom_angle_atom_site_label_2
_geom_angle_atom_site_label_3
_geom_angle
C12 O1 C13 103.4(3)
C14 O2 C13 103.4(3)
C18 O3 C17 120.9(3)
C20 O6 C21 114.5(3)
C20 N1 C1 119.8(3)
C20 N1 C9 117.3(3)
C1 N1 C9 122.7(3)
N1 C1 C2 111.7(3)
N1 C1 C19 110.0(3)
C2 C1 C19 115.4(3)
C3 C2 C7 117.3(3)
C3 C2 C1 119.6(3)
C7 C2 C1 123.1(3)
C4 C3 C2 121.6(4)
C3 C4 C5 120.0(4)
C6 C5 C4 119.9(3)
C7 C6 C5 121.1(4)
C6 C7 C2 120.0(3)
C6 C7 C8 125.7(3)
C2 C7 C8 114.2(3)
C7 C8 C9 115.8(3)
C7 C8 C17 116.0(3)
C9 C8 C17 105.7(3)
C7 C8 Br1 109.7(2)
C9 C8 Br1 106.2(2)
C17 C8 Br1 102.2(2)
C10 C9 N1 109.2(3)
C10 C9 C22 116.3(3)
N1 C9 C22 107.5(3)
C10 C9 C8 100.0(3)
N1 C9 C8 108.4(3)
C22 C9 C8 115.1(3)
C16 C10 C11 120.8(3)
C16 C10 C9 112.3(3)
C11 C10 C9 126.7(3)
C12 C11 C10 113.2(3)
C14 C12 C11 123.9(3)
C14 C12 O1 110.6(3)
C11 C12 O1 125.5(3)
O1 C13 O2 107.1(3)
C15 C14 C12 124.0(3)
C15 C14 O2 127.5(3)
C12 C14 O2 108.5(3)
C14 C15 C16 113.1(3)
C10 C16 C15 125.0(3)
C10 C16 C17 109.5(3)
C15 C16 C17 124.9(3)
O3 C17 C16 115.6(3)
O3 C17 C8 110.3(3)
C16 C17 C8 101.3(3)
O4 C18 O3 122.9(3)
O4 C18 C19 126.0(3)
O3 C18 C19 111.1(3)
C18 C19 C1 111.1(3)
O5 C20 N1 126.6(4)
O5 C20 O6 122.3(4)
N1 C20 O6 111.1(4)

loop_
_geom_bond_atom_site_label_1
_geom_bond_atom_site_label_2
_geom_bond_distance
Br1 C8 1.978(3)
O1 C12 1.383(4)
O1 C13 1.423(4)
O2 C14 1.404(4)
O2 C13 1.436(4)
O3 C18 1.374(4)
O3 C17 1.450(4)
O4 C18 1.183(4)
O5 C20 1.224(5)
O6 C20 1.374(5)
O6 C21 1.425(4)
N1 C20 1.354(5)
N1 C1 1.490(4)
N1 C9 1.531(4)
C1 C2 1.491(5)
C1 C19 1.540(5)
C2 C3 1.408(5)
C2 C7 1.418(5)
C3 C4 1.362(5)
C4 C5 1.385(5)
C5 C6 1.374(5)
C6 C7 1.370(5)
C7 C8 1.497(5)
C8 C9 1.540(5)
C8 C17 1.543(5)
C9 C10 1.520(5)
C9 C22 1.540(5)
C10 C16 1.362(4)
C10 C11 1.420(5)
C11 C12 1.370(5)
C12 C14 1.368(5)
C14 C15 1.346(5)
C15 C16 1.387(4)
C16 C17 1.541(5)
C18 C19 1.477(5)

loop_
_cod_related_entry_id
_cod_related_entry_database
_cod_related_entry_code
1 ChemSpider 30651650
